data_4110807
loop_
_publ_author_name
'Jay S. Siegel'
'Kim K. Baldridge'
'Anthony Linden'
'Reto Dorta'

_publ_section_title
;
 d8 Rhodium and Iridium Complexes of Corannulene
;
_journal_name_full 'Journal of the American Chemical Society'
_journal_page_first 10644
_journal_page_last 10645
_journal_paper_doi 10.1021/ja062110x
_journal_volume 128
_journal_year 2006
_chemical_formula_moiety 'C22 H34 Ir, F6 P'
_chemical_formula_sum 'C22 H34 F6 Ir P'
_chemical_formula_weight 635.67
_chemical_name_systematic
; 
 ? 
;
_space_group_IT_number 2
_symmetry_cell_setting triclinic
_symmetry_Int_Tables_number 2
_symmetry_space_group_name_Hall '-P 1'
_symmetry_space_group_name_H-M 'P -1'
_atom_sites_solution_hydrogens geom
_atom_sites_solution_primary heavy
_atom_sites_solution_secondary difmap
_audit_creation_date 05-09-09
_audit_creation_method SHELXL-97
_cell_angle_alpha 94.3902(3)
_cell_angle_beta 97.3662(3)
_cell_angle_gamma 98.6514(3)
_cell_formula_units_Z 6
_cell_length_a 8.8636(1)
_cell_length_b 14.9903(1)
_cell_length_c 26.5034(2)
_cell_measurement_reflns_used 143124
_cell_measurement_temperature 160(1)
_cell_measurement_theta_max 30.0
_cell_measurement_theta_min 2.0
_cell_volume 3436.12(5)
_computing_cell_refinement 'DENZO-SMN (Otwinowski & Minor, 1997)'
_computing_data_collection 'COLLECT (Nonius, 2000)'
_computing_data_reduction 'DENZO-SMN and SCALEPACK (Otwinowski & Minor, 1997)'
_computing_molecular_graphics 'ORTEPII (Johnson, 1976)'
_computing_publication_material 'SHELXL97 and PLATON (Spek, 2005)'
_computing_structure_refinement 'SHELXL97 (Sheldrick, 1997)'
_computing_structure_solution 'DIRDIF94 (Beurskens et al., 1994)'
_diffrn_ambient_temperature 160(1)
_diffrn_detector '65 mm CCD camera on \k goniostat'
_diffrn_detector_area_resol_mean 9
_diffrn_measured_fraction_theta_full 0.997
_diffrn_measured_fraction_theta_max 0.997
_diffrn_measurement_device_type 'Nonius KappaCCD area-detector diffractometer'
_diffrn_measurement_method '\f and \w scans with \k offsets'
_diffrn_radiation_monochromator 'horizontally mounted graphite crystal'
_diffrn_radiation_source 'Nonius FR590 sealed tube generator'
_diffrn_radiation_type 'Mo K\a'
_diffrn_radiation_wavelength 0.71073
_diffrn_reflns_av_R_equivalents 0.1050
_diffrn_reflns_av_sigmaI/netI 0.0529
_diffrn_reflns_limit_h_max 12
_diffrn_reflns_limit_h_min -12
_diffrn_reflns_limit_k_max 21
_diffrn_reflns_limit_k_min -21
_diffrn_reflns_limit_l_max 37
_diffrn_reflns_limit_l_min -37
_diffrn_reflns_number 105388
_diffrn_reflns_theta_full 30.06
_diffrn_reflns_theta_max 30.06
_diffrn_reflns_theta_min 2.18
_diffrn_standards_decay_% 0
_diffrn_standards_number 0
_exptl_absorpt_coefficient_mu 5.969
_exptl_absorpt_correction_T_max 0.879
_exptl_absorpt_correction_T_min 0.354
_exptl_absorpt_correction_type multi-scan
_exptl_absorpt_process_details '(Blessing, 1995)'
_exptl_crystal_colour brown
_exptl_crystal_density_diffrn 1.843
_exptl_crystal_description plate
_exptl_crystal_F_000 1872
_exptl_crystal_size_max 0.25
_exptl_crystal_size_mid 0.15
_exptl_crystal_size_min 0.03
_refine_diff_density_max 2.378
_refine_diff_density_min -2.487
_refine_diff_density_rms 0.204
_refine_ls_extinction_method none
_refine_ls_goodness_of_fit_ref 1.022
_refine_ls_hydrogen_treatment constr
_refine_ls_matrix_type full
_refine_ls_number_parameters 885
_refine_ls_number_reflns 20103
_refine_ls_number_restraints 1543
_refine_ls_restrained_S_all 1.023
_refine_ls_R_factor_all 0.0493
_refine_ls_R_factor_gt 0.0390
_refine_ls_shift/su_max 0.008
_refine_ls_shift/su_mean 0.000
_refine_ls_structure_factor_coef Fsqd
_refine_ls_weighting_details 'w=1/[\s^2^(Fo^2^)+(0.0550P)^2^+6.3065P] where P=(Fo^2^+2Fc^2^)/3'
_refine_ls_weighting_scheme calc
_refine_ls_wR_factor_gt 0.0982
_refine_ls_wR_factor_ref 0.1051
_reflns_number_gt 17038
_reflns_number_total 20108
_reflns_threshold_expression 'I > 2\s(I)'
_cod_data_source_file ja062110xsi20060328_075633.cif
_cod_data_source_block Complex6
_cod_original_sg_symbol_H-M 'P -1 '
_cod_database_code 4110807

loop_
_symmetry_equiv_pos_as_xyz
'x, y, z'
'-x, -y, -z'

loop_
_atom_site_label
_atom_site_type_symbol
_atom_site_fract_x
_atom_site_fract_y
_atom_site_fract_z
_atom_site_U_iso_or_equiv
_atom_site_adp_type
_atom_site_occupancy
_atom_site_symmetry_multiplicity
_atom_site_calc_flag
_atom_site_refinement_flags
_atom_site_disorder_assembly
_atom_site_disorder_group
Ir1 Ir 0.262341(18) 0.212853(11) 0.587907(6) 0.02445(5) Uani 1 1 d . . .
C1 C 0.4947(6) 0.2644(4) 0.6389(2) 0.0420(12) Uani 1 1 d . . .
H1 H 0.5303 0.3217 0.6579 0.050 Uiso 1 1 calc R . .
C2 C 0.5179(6) 0.2512(4) 0.5873(2) 0.0444(13) Uani 1 1 d . . .
H2 H 0.5622 0.3012 0.5712 0.053 Uiso 1 1 calc R . .
C3 C 0.4764(6) 0.1654(4) 0.5593(2) 0.0417(12) Uani 1 1 d . . .
H3 H 0.4995 0.1559 0.5254 0.050 Uiso 1 1 calc R . .
C4 C 0.4011(6) 0.0949(4) 0.5823(2) 0.0372(11) Uani 1 1 d . . .
H4 H 0.3700 0.0368 0.5638 0.045 Uiso 1 1 calc R . .
C5 C 0.3701(5) 0.1094(4) 0.63342(19) 0.0350(10) Uani 1 1 d . . .
H5 H 0.3151 0.0612 0.6483 0.042 Uiso 1 1 calc R . .
C6 C 0.4192(6) 0.1930(4) 0.6619(2) 0.0398(11) Uani 1 1 d . . .
H6 H 0.4018 0.2014 0.6965 0.048 Uiso 1 1 calc R . .
C7 C 0.1796(5) 0.2895(3) 0.52919(17) 0.0282(9) Uani 1 1 d . . .
H7 H 0.0661 0.2724 0.5179 0.034 Uiso 1 1 calc R . .
C8 C 0.2148(5) 0.3478(3) 0.57486(17) 0.0289(9) Uani 1 1 d . . .
H8 H 0.1203 0.3611 0.5889 0.035 Uiso 1 1 calc R . .
C9 C 0.3453(6) 0.4280(3) 0.5847(2) 0.0353(10) Uani 1 1 d . . .
H91 H 0.4339 0.4124 0.5686 0.042 Uiso 1 1 calc R . .
H92 H 0.3792 0.4406 0.6220 0.042 Uiso 1 1 calc R . .
C10 C 0.2971(7) 0.5137(3) 0.5635(2) 0.0440(12) Uani 1 1 d . . .
H101 H 0.3736 0.5665 0.5795 0.053 Uiso 1 1 calc R . .
H102 H 0.1968 0.5214 0.5745 0.053 Uiso 1 1 calc R . .
C11 C 0.2816(7) 0.5157(4) 0.5046(2) 0.0493(14) Uani 1 1 d . . .
H111 H 0.2678 0.5777 0.4967 0.059 Uiso 1 1 calc R . .
H112 H 0.3801 0.5044 0.4935 0.059 Uiso 1 1 calc R . .
C12 C 0.1519(7) 0.4492(4) 0.4725(2) 0.0418(12) Uani 1 1 d . . .
H121 H 0.0721 0.4310 0.4943 0.050 Uiso 1 1 calc R . .
H122 H 0.1042 0.4811 0.4448 0.050 Uiso 1 1 calc R . .
C13 C 0.1972(7) 0.3644(4) 0.44848(19) 0.0395(11) Uani 1 1 d . . .
H131 H 0.2708 0.3825 0.4246 0.047 Uiso 1 1 calc R . .
H132 H 0.1040 0.3280 0.4279 0.047 Uiso 1 1 calc R . .
C14 C 0.2701(6) 0.3029(3) 0.48496(18) 0.0332(10) Uani 1 1 d . . .
H141 H 0.2716 0.2434 0.4662 0.040 Uiso 1 1 calc R . .
H142 H 0.3778 0.3307 0.4981 0.040 Uiso 1 1 calc R . .
C15 C 0.0333(5) 0.1912(3) 0.60688(17) 0.0261(8) Uani 1 1 d . . .
H15 H -0.0275 0.2382 0.5945 0.031 Uiso 1 1 calc R . .
C16 C 0.0420(5) 0.1241(3) 0.56719(16) 0.0255(8) Uani 1 1 d . . .
H16 H -0.0138 0.1344 0.5334 0.031 Uiso 1 1 calc R . .
C17 C 0.0296(5) 0.0243(3) 0.57603(18) 0.0290(9) Uani 1 1 d . . .
H171 H 0.0664 0.0185 0.6123 0.035 Uiso 1 1 calc R . .
H172 H 0.0955 -0.0052 0.5547 0.035 Uiso 1 1 calc R . .
C18 C -0.1379(5) -0.0229(3) 0.56235(18) 0.0312(9) Uani 1 1 d . . .
H181 H -0.1647 -0.0297 0.5247 0.037 Uiso 1 1 calc R . .
H182 H -0.1460 -0.0846 0.5738 0.037 Uiso 1 1 calc R . .
C19 C -0.2561(5) 0.0259(3) 0.58544(18) 0.0325(10) Uani 1 1 d . . .
H191 H -0.3595 -0.0109 0.5750 0.039 Uiso 1 1 calc R . .
H192 H -0.2569 0.0846 0.5707 0.039 Uiso 1 1 calc R . .
C20 C -0.2290(6) 0.0443(4) 0.64385(19) 0.0368(11) Uani 1 1 d . . .
H201 H -0.1611 0.0026 0.6576 0.044 Uiso 1 1 calc R . .
H202 H -0.3292 0.0288 0.6564 0.044 Uiso 1 1 calc R . .
C21 C -0.1578(6) 0.1412(4) 0.66627(19) 0.0381(11) Uani 1 1 d . . .
H211 H -0.1679 0.1468 0.7031 0.046 Uiso 1 1 calc R . .
H212 H -0.2195 0.1836 0.6497 0.046 Uiso 1 1 calc R . .
C22 C 0.0124(6) 0.1723(3) 0.66082(17) 0.0327(10) Uani 1 1 d . . .
H221 H 0.0528 0.2280 0.6841 0.039 Uiso 1 1 calc R . .
H222 H 0.0729 0.1247 0.6712 0.039 Uiso 1 1 calc R . .
Ir2 Ir 0.067309(17) 0.739671(10) 0.125323(6) 0.02157(4) Uani 1 1 d . . .
C31 C 0.1276(5) 0.7138(3) 0.20964(17) 0.0315(9) Uani 1 1 d . . .
H31 H 0.1646 0.6629 0.2230 0.038 Uiso 1 1 calc R . .
C32 C -0.0350(5) 0.7135(3) 0.19847(17) 0.0321(10) Uani 1 1 d . . .
H32 H -0.1049 0.6606 0.2022 0.039 Uiso 1 1 calc R . .
C33 C -0.0922(5) 0.7902(4) 0.1821(2) 0.0372(11) Uani 1 1 d . . .
H33 H -0.1998 0.7918 0.1778 0.045 Uiso 1 1 calc R . .
C34 C 0.0115(6) 0.8644(3) 0.17220(19) 0.0357(10) Uani 1 1 d . . .
H34 H -0.0258 0.9161 0.1601 0.043 Uiso 1 1 calc R . .
C35 C 0.1723(6) 0.8627(3) 0.18015(17) 0.0330(10) Uani 1 1 d . . .
H35 H 0.2414 0.9120 0.1714 0.040 Uiso 1 1 calc R . .
C36 C 0.2316(5) 0.7885(3) 0.20092(16) 0.0327(10) Uani 1 1 d . . .
H36 H 0.3396 0.7898 0.2087 0.039 Uiso 1 1 calc R . .
C37 C -0.0823(5) 0.6409(3) 0.07207(16) 0.0277(9) Uani 1 1 d . . .
H37 H -0.0671 0.6482 0.0358 0.033 Uiso 1 1 calc R . .
C38 C 0.0296(5) 0.5969(3) 0.09807(17) 0.0276(8) Uani 1 1 d . . .
H38 H 0.1076 0.5813 0.0762 0.033 Uiso 1 1 calc R . .
C39 C -0.0106(6) 0.5251(3) 0.13349(18) 0.0299(9) Uani 1 1 d . . .
H391 H -0.1020 0.5368 0.1493 0.036 Uiso 1 1 calc R . .
H392 H 0.0765 0.5269 0.1611 0.036 Uiso 1 1 calc R . .
C40 C -0.0448(7) 0.4317(3) 0.1027(2) 0.0402(11) Uani 1 1 d . . .
H401 H 0.0529 0.4165 0.0927 0.048 Uiso 1 1 calc R . .
H402 H -0.0827 0.3860 0.1252 0.048 Uiso 1 1 calc R . .
C41 C -0.1626(7) 0.4239(4) 0.0546(2) 0.0448(13) Uani 1 1 d . . .
H411 H -0.1165 0.4619 0.0298 0.054 Uiso 1 1 calc R . .
H412 H -0.1808 0.3603 0.0392 0.054 Uiso 1 1 calc R . .
C42 C -0.3183(7) 0.4511(4) 0.0613(2) 0.0480(14) Uani 1 1 d . . .
H421 H -0.3313 0.4495 0.0978 0.058 Uiso 1 1 calc R . .
H422 H -0.3999 0.4047 0.0415 0.058 Uiso 1 1 calc R . .
C43 C -0.3450(7) 0.5441(4) 0.0455(2) 0.0454(13) Uani 1 1 d . . .
H431 H -0.4557 0.5479 0.0449 0.055 Uiso 1 1 calc R . .
H432 H -0.3213 0.5484 0.0101 0.055 Uiso 1 1 calc R . .
C44 C -0.2506(5) 0.6263(3) 0.0795(2) 0.0346(10) Uani 1 1 d . . .
H441 H -0.2949 0.6812 0.0716 0.042 Uiso 1 1 calc R . .
H442 H -0.2583 0.6173 0.1157 0.042 Uiso 1 1 calc R . .
C45 C 0.2205(5) 0.7528(3) 0.06924(15) 0.0248(8) Uani 1 1 d . . .
H45 H 0.2056 0.6976 0.0443 0.030 Uiso 1 1 calc R . .
C46 C 0.1042(5) 0.8089(3) 0.05866(17) 0.0264(8) Uani 1 1 d . . .
H46 H 0.0270 0.7837 0.0281 0.032 Uiso 1 1 calc R . .
C47 C 0.1459(6) 0.9108(3) 0.06202(19) 0.0324(9) Uani 1 1 d . . .
H471 H 0.2375 0.9315 0.0881 0.039 Uiso 1 1 calc R . .
H472 H 0.0594 0.9393 0.0723 0.039 Uiso 1 1 calc R . .
C48 C 0.1804(6) 0.9386(3) 0.0098(2) 0.0370(11) Uani 1 1 d . . .
H481 H 0.2201 1.0045 0.0135 0.044 Uiso 1 1 calc R . .
H482 H 0.0823 0.9284 -0.0139 0.044 Uiso 1 1 calc R . .
C49 C 0.2963(6) 0.8890(3) -0.01460(19) 0.0353(10) Uani 1 1 d . . .
H491 H 0.3134 0.9147 -0.0471 0.042 Uiso 1 1 calc R . .
H492 H 0.2500 0.8244 -0.0230 0.042 Uiso 1 1 calc R . .
C50 C 0.4534(6) 0.8941(3) 0.01848(19) 0.0351(10) Uani 1 1 d . . .
H501 H 0.5350 0.9088 -0.0032 0.042 Uiso 1 1 calc R . .
H502 H 0.4652 0.9450 0.0455 0.042 Uiso 1 1 calc R . .
C51 C 0.4814(5) 0.8089(3) 0.0440(2) 0.0318(10) Uani 1 1 d . . .
H511 H 0.5924 0.8153 0.0574 0.038 Uiso 1 1 calc R . .
H512 H 0.4566 0.7564 0.0177 0.038 Uiso 1 1 calc R . .
C52 C 0.3876(5) 0.7878(3) 0.08826(17) 0.0287(9) Uani 1 1 d . . .
H521 H 0.4321 0.7421 0.1079 0.034 Uiso 1 1 calc R . .
H522 H 0.3959 0.8437 0.1116 0.034 Uiso 1 1 calc R . .
Ir3 Ir 0.188730(17) 0.244176(10) 0.255647(6) 0.02046(4) Uani 1 1 d . . .
C61 C 0.3574(5) 0.1587(3) 0.29663(18) 0.0297(9) Uani 1 1 d . . .
H61 H 0.4658 0.1632 0.2976 0.036 Uiso 1 1 calc R . .
C62 C 0.2560(5) 0.1040(3) 0.25666(18) 0.0289(9) Uani 1 1 d . . .
H62 H 0.2975 0.0747 0.2298 0.035 Uiso 1 1 calc R . .
C63 C 0.0946(5) 0.0920(3) 0.25572(18) 0.0299(9) Uani 1 1 d . . .
H63 H 0.0282 0.0529 0.2295 0.036 Uiso 1 1 calc R . .
C64 C 0.0347(5) 0.1384(3) 0.29398(17) 0.0284(9) Uani 1 1 d . . .
H64 H -0.0735 0.1304 0.2944 0.034 Uiso 1 1 calc R . .
C65 C 0.1350(5) 0.1977(3) 0.33231(17) 0.0292(9) Uani 1 1 d . . .
H65 H 0.0929 0.2325 0.3569 0.035 Uiso 1 1 calc R . .
C66 C 0.2964(5) 0.2059(3) 0.33462(17) 0.0285(9) Uani 1 1 d . . .
H66 H 0.3628 0.2431 0.3617 0.034 Uiso 1 1 calc R . .
C67 C 0.1962(5) 0.2615(3) 0.17703(16) 0.0274(8) Uani 1 1 d . . .
H67 H 0.1437 0.3127 0.1658 0.033 Uiso 1 1 calc R . .
C68 C 0.3475(5) 0.2925(3) 0.20425(15) 0.0249(8) Uani 1 1 d . . .
H68 H 0.3763 0.3601 0.2078 0.030 Uiso 1 1 calc R . .
C69 C 0.4832(5) 0.2440(3) 0.19912(18) 0.0302(9) Uani 1 1 d . . .
H691 H 0.4466 0.1778 0.1941 0.036 Uiso 1 1 calc R . .
H692 H 0.5567 0.2572 0.2312 0.036 Uiso 1 1 calc R . .
C70 C 0.5664(6) 0.2724(4) 0.1546(2) 0.0388(11) Uani 1 1 d . . .
H701 H 0.6695 0.2539 0.1594 0.047 Uiso 1 1 calc R . .
H702 H 0.5821 0.3393 0.1559 0.047 Uiso 1 1 calc R . .
C71 C 0.4839(7) 0.2330(4) 0.1011(2) 0.0452(13) Uani 1 1 d . . .
H711 H 0.5575 0.2444 0.0763 0.054 Uiso 1 1 calc R . .
H712 H 0.4572 0.1665 0.1011 0.054 Uiso 1 1 calc R . .
C72 C 0.3373(7) 0.2698(4) 0.0819(2) 0.0475(14) Uani 1 1 d . . .
H721 H 0.3409 0.2826 0.0460 0.057 Uiso 1 1 calc R . .
H722 H 0.3381 0.3282 0.1021 0.057 Uiso 1 1 calc R . .
C73 C 0.1847(7) 0.2084(4) 0.08445(19) 0.0463(13) Uani 1 1 d . . .
H731 H 0.1780 0.1528 0.0610 0.056 Uiso 1 1 calc R . .
H732 H 0.0991 0.2400 0.0718 0.056 Uiso 1 1 calc R . .
C74 C 0.1614(6) 0.1804(3) 0.13775(18) 0.0361(10) Uani 1 1 d . . .
H741 H 0.0535 0.1506 0.1371 0.043 Uiso 1 1 calc R . .
H742 H 0.2300 0.1362 0.1473 0.043 Uiso 1 1 calc R . .
C75 C 0.1677(5) 0.3844(3) 0.26691(16) 0.0258(8) Uani 1 1 d . . .
H75 H 0.2090 0.4206 0.2401 0.031 Uiso 1 1 calc R . .
C76 C 0.0180(5) 0.3342(3) 0.25019(17) 0.0276(8) Uani 1 1 d . . .
H76 H -0.0216 0.3422 0.2140 0.033 Uiso 1 1 calc R . .
C77 C -0.1089(6) 0.3222(4) 0.2837(2) 0.0365(10) Uani 1 1 d . . .
H771 H -0.0630 0.3165 0.3191 0.044 Uiso 1 1 calc R . .
H772 H -0.1811 0.2655 0.2712 0.044 Uiso 1 1 calc R . .
C78 C -0.1982(6) 0.4018(4) 0.2837(2) 0.0419(12) Uani 1 1 d . . .
H781 H -0.2211 0.4163 0.2480 0.050 Uiso 1 1 calc R . .
H782 H -0.2980 0.3820 0.2957 0.050 Uiso 1 1 calc R . .
C79 C -0.1204(7) 0.4867(4) 0.3155(2) 0.0519(14) Uani 1 1 d . . .
H791 H -0.1981 0.5266 0.3200 0.062 Uiso 1 1 calc R . .
H792 H -0.0811 0.4708 0.3498 0.062 Uiso 1 1 calc R . .
C80 C 0.0083(8) 0.5380(4) 0.2945(2) 0.0532(16) Uani 1 1 d . . .
H801 H -0.0033 0.6028 0.2969 0.064 Uiso 1 1 calc R . .
H802 H 0.0001 0.5169 0.2578 0.064 Uiso 1 1 calc R . .
C81 C 0.1786(7) 0.5301(3) 0.3219(2) 0.0442(13) Uani 1 1 d . . .
H811 H 0.2557 0.5675 0.3051 0.053 Uiso 1 1 calc R . .
H812 H 0.1902 0.5552 0.3581 0.053 Uiso 1 1 calc R . .
C82 C 0.2132(6) 0.4322(3) 0.31994(17) 0.0336(10) Uani 1 1 d . . .
H821 H 0.3247 0.4333 0.3308 0.040 Uiso 1 1 calc R . .
H822 H 0.1558 0.3984 0.3441 0.040 Uiso 1 1 calc R . .
P1 P 0.71046(12) 0.19417(8) 0.42376(5) 0.0370(3) Uani 1 1 d DU . .
F1A F 0.8142(7) 0.27349(18) 0.46186(13) 0.095(2) Uani 0.623(14) 1 d PDU A 1
F3A F 0.8608(5) 0.1676(4) 0.40363(19) 0.072(2) Uani 0.623(14) 1 d PDU A 1
F4A F 0.6067(7) 0.11474(18) 0.38566(12) 0.0625(19) Uani 0.623(14) 1 d PDU A 1
F6A F 0.5600(5) 0.2207(4) 0.44388(19) 0.0600(18) Uani 0.623(14) 1 d PDU A 1
F1B F 0.7572(11) 0.27778(15) 0.46644(10) 0.084(3) Uani 0.377(14) 1 d PDU A 2
F3B F 0.8871(3) 0.1960(5) 0.4177(3) 0.080(3) Uani 0.377(14) 1 d PDU A 2
F4B F 0.6636(11) 0.11046(14) 0.38110(9) 0.056(2) Uani 0.377(14) 1 d PDU A 2
F6B F 0.5338(3) 0.1923(5) 0.4298(3) 0.058(2) Uani 0.377(14) 1 d PDU A 2
F2 F 0.7257(3) 0.12609(16) 0.46665(8) 0.0623(10) Uani 1 1 d DU A .
F5 F 0.6951(3) 0.26213(15) 0.38086(9) 0.0806(13) Uani 1 1 d DU A .
P2 P 0.36477(11) 0.01474(7) 0.78510(4) 0.0341(3) Uani 1 1 d DU . .
F7A F 0.4042(3) 0.11887(11) 0.80652(10) 0.0621(12) Uani 0.873(4) 1 d PDU B 1
F9A F 0.4839(2) 0.0322(2) 0.74541(8) 0.0630(12) Uani 0.873(4) 1 d PDU B 1
F10A F 0.3256(3) -0.08930(11) 0.76356(10) 0.0665(13) Uani 0.873(4) 1 d PDU B 1
F12A F 0.2459(2) -0.0027(2) 0.82474(8) 0.0670(13) Uani 0.873(4) 1 d PDU B 1
F7B F 0.4719(5) 0.1053(4) 0.7757(3) 0.060(3) Uani 0.127(4) 1 d PDU B 2
F9B F 0.4297(8) -0.0395(7) 0.74096(10) 0.058(3) Uani 0.127(4) 1 d PDU B 2
F10B F 0.2577(5) -0.0758(4) 0.7945(3) 0.057(3) Uani 0.127(4) 1 d PDU B 2
F12B F 0.2998(8) 0.0690(7) 0.82923(10) 0.060(3) Uani 0.127(4) 1 d PDU B 2
F8 F 0.4987(2) -0.00741(14) 0.82584(7) 0.0458(7) Uani 1 1 d D B .
F11 F 0.2309(2) 0.03690(14) 0.74433(8) 0.0555(9) Uani 1 1 d D B .
P3 P 0.46644(14) 0.40944(8) 0.78002(5) 0.0321(2) Uani 1 1 d . . .
F13 F 0.3563(4) 0.4681(2) 0.80631(13) 0.0510(8) Uani 1 1 d . . .
F14 F 0.6137(4) 0.4645(3) 0.81542(15) 0.0646(10) Uani 1 1 d . . .
F15 F 0.4454(5) 0.3377(2) 0.82082(15) 0.0589(10) Uani 1 1 d . . .
F16 F 0.5747(4) 0.3492(2) 0.75291(14) 0.0524(8) Uani 1 1 d . . .
F17 F 0.3196(4) 0.3536(3) 0.74342(15) 0.0575(9) Uani 1 1 d . . .
F18 F 0.4875(4) 0.4797(2) 0.73840(13) 0.0478(8) Uani 1 1 d . . .

loop_
_atom_site_aniso_label
_atom_site_aniso_U_11
_atom_site_aniso_U_22
_atom_site_aniso_U_33
_atom_site_aniso_U_23
_atom_site_aniso_U_13
_atom_site_aniso_U_12
Ir1 0.02208(8) 0.02801(9) 0.02378(8) 0.00312(6) 0.00273(6) 0.00587(6)
C1 0.029(2) 0.048(3) 0.045(3) 0.010(2) -0.009(2) 0.004(2)
C2 0.026(2) 0.055(3) 0.057(3) 0.023(3) 0.008(2) 0.009(2)
C3 0.029(2) 0.052(3) 0.053(3) 0.018(3) 0.012(2) 0.023(2)
C4 0.031(2) 0.042(3) 0.042(3) 0.006(2) 0.005(2) 0.017(2)
C5 0.026(2) 0.041(3) 0.039(3) 0.010(2) -0.0019(19) 0.0128(19)
C6 0.033(2) 0.048(3) 0.037(3) 0.012(2) -0.005(2) 0.005(2)
C7 0.030(2) 0.029(2) 0.029(2) 0.0105(17) 0.0056(17) 0.0083(17)
C8 0.032(2) 0.026(2) 0.031(2) 0.0053(17) 0.0099(18) 0.0056(17)
C9 0.037(2) 0.030(2) 0.036(2) 0.0008(19) 0.005(2) -0.0021(19)
C10 0.051(3) 0.025(2) 0.055(3) -0.001(2) 0.012(3) 0.002(2)
C11 0.055(3) 0.037(3) 0.059(4) 0.015(3) 0.013(3) 0.008(2)
C12 0.046(3) 0.045(3) 0.040(3) 0.015(2) 0.010(2) 0.015(2)
C13 0.045(3) 0.045(3) 0.032(2) 0.010(2) 0.011(2) 0.013(2)
C14 0.040(2) 0.034(2) 0.029(2) 0.0060(18) 0.0104(19) 0.0102(19)
C15 0.0228(19) 0.027(2) 0.030(2) 0.0050(16) 0.0075(16) 0.0055(15)
C16 0.0203(18) 0.032(2) 0.0253(19) 0.0048(16) 0.0053(15) 0.0055(15)
C17 0.030(2) 0.028(2) 0.031(2) 0.0047(17) 0.0097(18) 0.0072(17)
C18 0.033(2) 0.028(2) 0.032(2) 0.0028(17) 0.0064(19) 0.0025(17)
C19 0.027(2) 0.035(2) 0.038(2) 0.0108(19) 0.0071(19) 0.0063(18)
C20 0.036(2) 0.043(3) 0.039(3) 0.015(2) 0.017(2) 0.014(2)
C21 0.049(3) 0.043(3) 0.028(2) 0.0039(19) 0.018(2) 0.015(2)
C22 0.039(2) 0.038(3) 0.022(2) -0.0001(17) 0.0067(18) 0.0089(19)
Ir2 0.01969(7) 0.02227(8) 0.02118(8) -0.00158(5) 0.00281(6) 0.00034(5)
C31 0.031(2) 0.039(3) 0.023(2) 0.0020(17) 0.0037(17) 0.0013(18)
C32 0.029(2) 0.037(2) 0.029(2) -0.0045(18) 0.0102(18) 0.0000(18)
C33 0.026(2) 0.044(3) 0.041(3) -0.008(2) 0.007(2) 0.0035(19)
C34 0.038(2) 0.032(2) 0.035(2) -0.0102(19) 0.010(2) 0.0037(19)
C35 0.038(2) 0.027(2) 0.029(2) -0.0104(17) 0.0102(19) -0.0098(18)
C36 0.025(2) 0.046(3) 0.022(2) -0.0046(18) 0.0004(17) -0.0075(18)
C37 0.032(2) 0.025(2) 0.0214(19) -0.0003(15) -0.0011(16) -0.0054(16)
C38 0.032(2) 0.0213(19) 0.028(2) -0.0027(15) 0.0074(18) 0.0014(16)
C39 0.034(2) 0.024(2) 0.030(2) 0.0036(16) 0.0014(18) 0.0019(17)
C40 0.054(3) 0.025(2) 0.040(3) 0.0044(19) 0.008(2) 0.002(2)
C41 0.070(4) 0.028(2) 0.031(2) -0.0025(19) 0.002(2) -0.004(2)
C42 0.057(3) 0.033(3) 0.043(3) 0.009(2) -0.012(3) -0.014(2)
C43 0.043(3) 0.040(3) 0.043(3) 0.007(2) -0.018(2) -0.010(2)
C44 0.027(2) 0.031(2) 0.041(3) 0.0050(19) -0.0081(19) 0.0003(17)
C45 0.029(2) 0.027(2) 0.0180(17) 0.0021(14) 0.0075(16) -0.0002(16)
C46 0.0255(19) 0.026(2) 0.027(2) 0.0049(16) 0.0042(16) -0.0016(16)
C47 0.032(2) 0.025(2) 0.043(3) 0.0057(18) 0.010(2) 0.0084(17)
C48 0.036(2) 0.026(2) 0.050(3) 0.015(2) 0.004(2) 0.0063(18)
C49 0.041(3) 0.032(2) 0.035(2) 0.0104(19) 0.012(2) 0.005(2)
C50 0.039(3) 0.031(2) 0.039(3) 0.0075(19) 0.016(2) 0.0053(19)
C51 0.026(2) 0.025(2) 0.049(3) 0.0133(19) 0.016(2) 0.0050(16)
C52 0.028(2) 0.032(2) 0.028(2) 0.0072(17) 0.0081(17) 0.0060(17)
Ir3 0.01953(7) 0.01989(8) 0.02130(8) 0.00198(5) 0.00140(6) 0.00245(5)
C61 0.024(2) 0.033(2) 0.034(2) 0.0119(18) 0.0024(17) 0.0086(17)
C62 0.033(2) 0.023(2) 0.032(2) 0.0022(16) 0.0058(18) 0.0076(16)
C63 0.031(2) 0.023(2) 0.034(2) 0.0048(17) 0.0015(18) 0.0004(16)
C64 0.028(2) 0.023(2) 0.035(2) 0.0102(17) 0.0059(18) 0.0035(16)
C65 0.036(2) 0.027(2) 0.026(2) 0.0077(16) 0.0095(18) 0.0045(17)
C66 0.030(2) 0.025(2) 0.029(2) 0.0051(16) -0.0022(17) 0.0053(16)
C67 0.031(2) 0.032(2) 0.0190(18) 0.0014(16) 0.0024(16) 0.0069(17)
C68 0.030(2) 0.025(2) 0.0219(18) 0.0034(15) 0.0082(16) 0.0052(16)
C69 0.029(2) 0.027(2) 0.036(2) 0.0020(17) 0.0107(19) 0.0064(17)
C70 0.035(2) 0.044(3) 0.042(3) 0.009(2) 0.018(2) 0.006(2)
C71 0.056(3) 0.042(3) 0.043(3) 0.003(2) 0.027(3) 0.012(2)
C72 0.065(4) 0.055(3) 0.030(3) 0.013(2) 0.023(3) 0.017(3)
C73 0.058(3) 0.056(3) 0.024(2) -0.004(2) 0.003(2) 0.012(3)
C74 0.039(3) 0.039(3) 0.028(2) -0.0040(19) 0.001(2) 0.003(2)
C75 0.036(2) 0.0194(18) 0.0237(19) 0.0011(15) 0.0061(17) 0.0072(16)
C76 0.034(2) 0.025(2) 0.026(2) 0.0035(16) 0.0067(17) 0.0098(17)
C77 0.028(2) 0.046(3) 0.040(3) 0.011(2) 0.008(2) 0.016(2)
C78 0.037(3) 0.047(3) 0.047(3) 0.005(2) 0.004(2) 0.023(2)
C79 0.053(3) 0.056(4) 0.051(3) 0.004(3) 0.010(3) 0.022(3)
C80 0.081(5) 0.037(3) 0.052(3) 0.010(2) 0.023(3) 0.028(3)
C81 0.055(3) 0.029(2) 0.048(3) -0.005(2) 0.022(3) -0.002(2)
C82 0.045(3) 0.027(2) 0.026(2) -0.0018(17) 0.006(2) -0.0012(19)
P1 0.0309(6) 0.0348(6) 0.0469(7) 0.0025(5) 0.0081(5) 0.0085(5)
F1A 0.058(4) 0.057(3) 0.153(5) -0.042(4) -0.050(4) 0.030(3)
F3A 0.050(3) 0.041(3) 0.132(5) 0.003(3) 0.043(3) 0.012(3)
F4A 0.070(4) 0.051(3) 0.058(3) -0.003(3) -0.012(3) 0.006(3)
F6A 0.047(3) 0.090(4) 0.049(3) -0.006(3) 0.007(3) 0.036(3)
F1B 0.059(6) 0.058(5) 0.122(6) -0.041(5) -0.027(5) 0.026(4)
F3B 0.044(4) 0.069(6) 0.121(6) -0.017(5) 0.024(5) -0.007(4)
F4B 0.071(6) 0.061(5) 0.036(4) -0.009(4) -0.003(4) 0.030(4)
F6B 0.046(4) 0.096(6) 0.035(4) -0.006(4) 0.003(4) 0.028(4)
F2 0.080(3) 0.074(2) 0.0405(18) 0.0128(17) 0.0028(18) 0.039(2)
F5 0.108(3) 0.060(2) 0.092(3) 0.036(2) 0.044(3) 0.031(2)
P2 0.0219(5) 0.0265(6) 0.0503(7) -0.0045(5) -0.0042(5) 0.0040(4)
F7A 0.044(2) 0.0358(19) 0.095(3) -0.018(2) -0.017(2) 0.0049(16)
F9A 0.045(2) 0.085(3) 0.063(3) 0.014(2) 0.0108(19) 0.019(2)
F10A 0.054(2) 0.0351(19) 0.097(3) -0.016(2) -0.032(2) 0.0121(17)
F12A 0.039(2) 0.099(3) 0.070(3) 0.027(2) 0.022(2) 0.014(2)
F7B 0.044(6) 0.053(6) 0.075(6) 0.005(6) -0.011(6) -0.002(5)
F9B 0.048(6) 0.053(6) 0.069(6) -0.007(6) -0.012(5) 0.016(5)
F10B 0.039(5) 0.052(6) 0.076(6) 0.003(6) -0.007(5) 0.007(5)
F12B 0.042(6) 0.061(6) 0.076(6) -0.004(6) 0.005(5) 0.012(5)
F8 0.0327(15) 0.0482(18) 0.0528(19) 0.0029(15) -0.0081(14) 0.0077(13)
F11 0.0371(17) 0.0444(19) 0.078(2) 0.0052(17) -0.0184(17) 0.0074(14)
P3 0.0267(5) 0.0307(6) 0.0407(7) 0.0096(5) 0.0088(5) 0.0044(4)
F13 0.061(2) 0.0484(19) 0.054(2) 0.0120(15) 0.0255(17) 0.0249(16)
F14 0.049(2) 0.068(3) 0.064(2) 0.0023(19) -0.0190(18) -0.0058(18)
F15 0.068(2) 0.054(2) 0.067(2) 0.0336(18) 0.027(2) 0.0196(18)
F16 0.0445(18) 0.052(2) 0.069(2) 0.0096(17) 0.0229(17) 0.0202(15)
F17 0.0349(17) 0.060(2) 0.071(2) -0.0024(18) 0.0061(17) -0.0055(15)
F18 0.0396(16) 0.0521(19) 0.058(2) 0.0264(16) 0.0150(15) 0.0091(14)

loop_
_atom_type_symbol
_atom_type_description
_atom_type_number_in_cell
_atom_type_scat_dispersion_real
_atom_type_scat_dispersion_imag
_atom_type_scat_source
C C 132 0.0033 0.0016
; International Tables for Crystallography (1992). 
Vol. C, Tables 4.2.6.8 and 6.1.1.4
;
H H 204 0.0000 0.0000
; International Tables for Crystallography (1992). 
Vol. C, Tables 4.2.6.8 and 6.1.1.4
;
F F 36 -1.4442 7.9887
; International Tables for Crystallography (1992). 
Vol. C, Tables 4.2.6.8 and 6.1.1.4
;
Ir Ir 6 0.1023 0.0942
; International Tables for Crystallography (1992). 
Vol. C, Tables 4.2.6.8 and 6.1.1.4
;
P P 6 0.0171 0.0103
; International Tables for Crystallography (1992). 
Vol. C, Tables 4.2.6.8 and 6.1.1.4
;

loop_
_geom_angle_atom_site_label_1
_geom_angle_atom_site_label_2
_geom_angle_atom_site_label_3
_geom_angle
C7 Ir1 C15 87.38(17)
C7 Ir1 C8 38.26(17)
C15 Ir1 C8 84.16(16)
C7 Ir1 C16 85.07(17)
C15 Ir1 C16 38.37(16)
C8 Ir1 C16 105.19(17)
C7 Ir1 C2 99.39(19)
C15 Ir1 C2 166.3(2)
C8 Ir1 C2 93.74(19)
C16 Ir1 C2 153.5(2)
C7 Ir1 C5 164.95(18)
C15 Ir1 C5 100.80(17)
C8 Ir1 C5 154.30(18)
C16 Ir1 C5 93.50(17)
C2 Ir1 C5 75.43(19)
C7 Ir1 C1 120.47(19)
C15 Ir1 C1 130.42(19)
C8 Ir1 C1 94.27(19)
C16 Ir1 C1 154.02(18)
C2 Ir1 C1 36.1(2)
C5 Ir1 C1 63.19(19)
C7 Ir1 C4 128.86(18)
C15 Ir1 C4 120.90(18)
C8 Ir1 C4 154.10(18)
C16 Ir1 C4 93.22(18)
C2 Ir1 C4 63.5(2)
C5 Ir1 C4 36.17(18)
C1 Ir1 C4 74.9(2)
C7 Ir1 C3 103.45(18)
C15 Ir1 C3 153.59(19)
C8 Ir1 C3 119.22(18)
C16 Ir1 C3 117.62(19)
C2 Ir1 C3 35.9(2)
C5 Ir1 C3 63.99(18)
C1 Ir1 C3 64.2(2)
C4 Ir1 C3 34.89(18)
C7 Ir1 C6 154.05(19)
C15 Ir1 C6 104.97(18)
C8 Ir1 C6 119.11(19)
C16 Ir1 C6 118.82(17)
C2 Ir1 C6 64.2(2)
C5 Ir1 C6 35.19(19)
C1 Ir1 C6 35.21(18)
C4 Ir1 C6 64.0(2)
C3 Ir1 C6 75.6(2)
C6 C1 C2 119.9(6)
C6 C1 Ir1 73.0(3)
C2 C1 Ir1 70.0(3)
C6 C1 H1 120.0
C2 C1 H1 120.0
Ir1 C1 H1 129.3
C3 C2 C1 121.3(5)
C3 C2 Ir1 74.6(3)
C1 C2 Ir1 73.9(3)
C3 C2 H2 119.4
C1 C2 H2 119.4
Ir1 C2 H2 123.6
C4 C3 C2 118.4(5)
C4 C3 Ir1 72.1(3)
C2 C3 Ir1 69.6(3)
C4 C3 H3 120.8
C2 C3 H3 120.8
Ir1 C3 H3 129.9
C3 C4 C5 120.3(5)
C3 C4 Ir1 73.0(3)
C5 C4 Ir1 71.0(3)
C3 C4 H4 119.9
C5 C4 H4 119.9
Ir1 C4 H4 128.3
C6 C5 C4 121.1(5)
C6 C5 Ir1 73.9(3)
C4 C5 Ir1 72.9(3)
C6 C5 H5 119.5
C4 C5 H5 119.5
Ir1 C5 H5 125.5
C5 C6 C1 118.9(5)
C5 C6 Ir1 70.9(3)
C1 C6 Ir1 71.8(3)
C5 C6 H6 120.6
C1 C6 H6 120.6
Ir1 C6 H6 129.0
C8 C7 C14 121.9(4)
C8 C7 Ir1 72.6(3)
C14 C7 Ir1 118.4(3)
C8 C7 H7 112.7
C14 C7 H7 112.7
Ir1 C7 H7 112.7
C7 C8 C9 124.1(4)
C7 C8 Ir1 69.1(2)
C9 C8 Ir1 119.7(3)
C7 C8 H8 112.4
C9 C8 H8 112.4
Ir1 C8 H8 112.4
C8 C9 C10 112.2(4)
C8 C9 H91 109.2
C10 C9 H91 109.2
C8 C9 H92 109.2
C10 C9 H92 109.2
H91 C9 H92 107.9
C9 C10 C11 116.4(4)
C9 C10 H101 108.2
C11 C10 H101 108.2
C9 C10 H102 108.2
C11 C10 H102 108.2
H101 C10 H102 107.3
C12 C11 C10 117.2(5)
C12 C11 H111 108.0
C10 C11 H111 108.0
C12 C11 H112 108.0
C10 C11 H112 108.0
H111 C11 H112 107.2
C13 C12 C11 116.0(5)
C13 C12 H121 108.3
C11 C12 H121 108.3
C13 C12 H122 108.3
C11 C12 H122 108.3
H121 C12 H122 107.4
C12 C13 C14 116.9(4)
C12 C13 H131 108.1
C14 C13 H131 108.1
C12 C13 H132 108.1
C14 C13 H132 108.1
H131 C13 H132 107.3
C7 C14 C13 110.4(4)
C7 C14 H141 109.6
C13 C14 H141 109.6
C7 C14 H142 109.6
C13 C14 H142 109.6
H141 C14 H142 108.1
C16 C15 C22 124.5(4)
C16 C15 Ir1 72.1(2)
C22 C15 Ir1 118.2(3)
C16 C15 H15 112.1
C22 C15 H15 112.1
Ir1 C15 H15 112.1
C15 C16 C17 121.6(4)
C15 C16 Ir1 69.5(2)
C17 C16 Ir1 119.5(3)
C15 C16 H16 113.2
C17 C16 H16 113.2
Ir1 C16 H16 113.2
C16 C17 C18 110.1(4)
C16 C17 H171 109.6
C18 C17 H171 109.6
C16 C17 H172 109.6
C18 C17 H172 109.6
H171 C17 H172 108.2
C19 C18 C17 115.0(4)
C19 C18 H181 108.5
C17 C18 H181 108.5
C19 C18 H182 108.5
C17 C18 H182 108.5
H181 C18 H182 107.5
C18 C19 C20 115.4(4)
C18 C19 H191 108.4
C20 C19 H191 108.4
C18 C19 H192 108.4
C20 C19 H192 108.4
H191 C19 H192 107.5
C19 C20 C21 116.9(4)
C19 C20 H201 108.1
C21 C20 H201 108.1
C19 C20 H202 108.1
C21 C20 H202 108.1
H201 C20 H202 107.3
C20 C21 C22 116.7(4)
C20 C21 H211 108.1
C22 C21 H211 108.1
C20 C21 H212 108.1
C22 C21 H212 108.1
H211 C21 H212 107.3
C15 C22 C21 112.2(4)
C15 C22 H221 109.2
C21 C22 H221 109.2
C15 C22 H222 109.2
C21 C22 H222 109.2
H221 C22 H222 107.9
C37 Ir2 C45 87.57(16)
C37 Ir2 C46 84.09(16)
C45 Ir2 C46 39.21(16)
C37 Ir2 C38 38.22(17)
C45 Ir2 C38 84.10(16)
C46 Ir2 C38 104.58(16)
C37 Ir2 C35 165.22(19)
C45 Ir2 C35 99.85(16)
C46 Ir2 C35 93.55(17)
C38 Ir2 C35 154.63(19)
C37 Ir2 C32 100.54(17)
C45 Ir2 C32 163.22(17)
C46 Ir2 C32 155.45(17)
C38 Ir2 C32 93.17(17)
C35 Ir2 C32 75.80(17)
C37 Ir2 C31 121.31(17)
C45 Ir2 C31 127.06(17)
C46 Ir2 C31 153.52(17)
C38 Ir2 C31 93.66(17)
C35 Ir2 C31 63.85(18)
C32 Ir2 C31 36.41(16)
C37 Ir2 C34 129.43(18)
C45 Ir2 C34 122.16(17)
C46 Ir2 C34 95.08(18)
C38 Ir2 C34 153.26(17)
C35 Ir2 C34 36.10(18)
C32 Ir2 C34 63.25(18)
C31 Ir2 C34 75.03(19)
C37 Ir2 C36 154.40(18)
C45 Ir2 C36 102.43(16)
C46 Ir2 C36 118.49(16)
C38 Ir2 C36 118.59(18)
C35 Ir2 C36 36.05(18)
C32 Ir2 C36 64.39(16)
C31 Ir2 C36 35.07(16)
C34 Ir2 C36 64.39(19)
C37 Ir2 C33 104.81(17)
C45 Ir2 C33 155.84(18)
C46 Ir2 C33 120.27(18)
C38 Ir2 C33 118.49(17)
C35 Ir2 C33 63.85(17)
C32 Ir2 C33 35.19(18)
C31 Ir2 C33 63.90(18)
C34 Ir2 C33 34.78(17)
C36 Ir2 C33 75.31(17)
C36 C31 C32 120.2(5)
C36 C31 Ir2 72.9(3)
C32 C31 Ir2 70.8(3)
C36 C31 H31 119.9
C32 C31 H31 119.9
Ir2 C31 H31 128.6
C33 C32 C31 120.8(4)
C33 C32 Ir2 75.2(3)
C31 C32 Ir2 72.8(3)
C33 C32 H32 119.6
C31 C32 H32 119.6
Ir2 C32 H32 123.9
C34 C33 C32 118.9(5)
C34 C33 Ir2 71.2(3)
C32 C33 Ir2 69.6(3)
C34 C33 H33 120.5
C32 C33 H33 120.5
Ir2 C33 H33 131.4
C33 C34 C35 120.2(5)
C33 C34 Ir2 74.0(3)
C35 C34 Ir2 69.8(2)
C33 C34 H34 119.9
C35 C34 H34 119.9
Ir2 C34 H34 128.5
C36 C35 C34 121.1(4)
C36 C35 Ir2 74.3(3)
C34 C35 Ir2 74.1(3)
C36 C35 H35 119.5
C34 C35 H35 119.5
Ir2 C35 H35 123.6
C31 C36 C35 118.4(4)
C31 C36 Ir2 72.0(3)
C35 C36 Ir2 69.7(2)
C31 C36 H36 120.8
C35 C36 H36 120.8
Ir2 C36 H36 129.9
C38 C37 C44 123.8(4)
C38 C37 Ir2 72.2(2)
C44 C37 Ir2 115.9(3)
C38 C37 H37 112.9
C44 C37 H37 112.9
Ir2 C37 H37 112.9
C37 C38 C39 122.4(4)
C37 C38 Ir2 69.6(2)
C39 C38 Ir2 120.7(3)
C37 C38 H38 112.5
C39 C38 H38 112.5
Ir2 C38 H38 112.5
C38 C39 C40 109.0(4)
C38 C39 H391 109.9
C40 C39 H391 109.9
C38 C39 H392 109.9
C40 C39 H392 109.9
H391 C39 H392 108.3
C41 C40 C39 115.1(4)
C41 C40 H401 108.5
C39 C40 H401 108.5
C41 C40 H402 108.5
C39 C40 H402 108.5
H401 C40 H402 107.5
C42 C41 C40 116.6(5)
C42 C41 H411 108.1
C40 C41 H411 108.1
C42 C41 H412 108.1
C40 C41 H412 108.1
H411 C41 H412 107.3
C41 C42 C43 116.7(5)
C41 C42 H421 108.1
C43 C42 H421 108.1
C41 C42 H422 108.1
C43 C42 H422 108.1
H421 C42 H422 107.3
C42 C43 C44 115.9(4)
C42 C43 H431 108.3
C44 C43 H431 108.3
C42 C43 H432 108.3
C44 C43 H432 108.3
H431 C43 H432 107.4
C37 C44 C43 112.5(4)
C37 C44 H441 109.1
C43 C44 H441 109.1
C37 C44 H442 109.1
C43 C44 H442 109.1
H441 C44 H442 107.8
C46 C45 C52 124.7(4)
C46 C45 Ir2 70.9(2)
C52 C45 Ir2 117.0(3)
C46 C45 H45 112.6
C52 C45 H45 112.6
Ir2 C45 H45 112.6
C45 C46 C47 121.1(4)
C45 C46 Ir2 69.9(2)
C47 C46 Ir2 121.5(3)
C45 C46 H46 112.7
C47 C46 H46 112.7
Ir2 C46 H46 112.7
C46 C47 C48 109.1(4)
C46 C47 H471 109.9
C48 C47 H471 109.9
C46 C47 H472 109.9
C48 C47 H472 109.9
H471 C47 H472 108.3
C47 C48 C49 115.7(4)
C47 C48 H481 108.4
C49 C48 H481 108.4
C47 C48 H482 108.4
C49 C48 H482 108.4
H481 C48 H482 107.4
C48 C49 C50 115.2(4)
C48 C49 H491 108.5
C50 C49 H491 108.5
C48 C49 H492 108.5
C50 C49 H492 108.5
H491 C49 H492 107.5
C51 C50 C49 116.3(4)
C51 C50 H501 108.2
C49 C50 H501 108.2
C51 C50 H502 108.2
C49 C50 H502 108.2
H501 C50 H502 107.4
C50 C51 C52 115.3(4)
C50 C51 H511 108.5
C52 C51 H511 108.5
C50 C51 H512 108.5
C52 C51 H512 108.5
H511 C51 H512 107.5
C45 C52 C51 112.1(4)
C45 C52 H521 109.2
C51 C52 H521 109.2
C45 C52 H522 109.2
C51 C52 H522 109.2
H521 C52 H522 107.9
C67 Ir3 C75 87.79(17)
C67 Ir3 C68 38.91(16)
C75 Ir3 C68 83.22(16)
C67 Ir3 C76 84.89(17)
C75 Ir3 C76 38.52(17)
C68 Ir3 C76 104.33(16)
C67 Ir3 C62 98.83(17)
C75 Ir3 C62 167.71(17)
C68 Ir3 C62 95.40(16)
C76 Ir3 C62 151.89(17)
C67 Ir3 C65 166.33(17)
C75 Ir3 C65 100.41(16)
C68 Ir3 C65 152.32(17)
C76 Ir3 C65 94.70(16)
C62 Ir3 C65 75.22(16)
C67 Ir3 C63 103.94(17)
C75 Ir3 C63 151.88(17)
C68 Ir3 C63 121.86(16)
C76 Ir3 C63 116.09(17)
C62 Ir3 C63 35.89(16)
C65 Ir3 C63 63.96(17)
C67 Ir3 C64 130.46(17)
C75 Ir3 C64 119.48(16)
C68 Ir3 C64 156.85(16)
C76 Ir3 C64 92.87(16)
C62 Ir3 C64 63.46(16)
C65 Ir3 C64 35.87(16)
C63 Ir3 C64 35.04(16)
C67 Ir3 C61 118.67(17)
C75 Ir3 C61 131.95(17)
C68 Ir3 C61 93.69(16)
C76 Ir3 C61 156.19(16)
C62 Ir3 C61 35.81(16)
C65 Ir3 C61 63.33(16)
C63 Ir3 C61 64.26(16)
C64 Ir3 C61 74.82(15)
C67 Ir3 C66 151.66(17)
C75 Ir3 C66 106.10(16)
C68 Ir3 C66 116.93(16)
C76 Ir3 C66 121.39(16)
C62 Ir3 C66 63.60(16)
C65 Ir3 C66 35.55(16)
C63 Ir3 C66 75.39(16)
C64 Ir3 C66 63.87(16)
C61 Ir3 C66 34.86(16)
C66 C61 C62 119.3(4)
C66 C61 Ir3 72.8(2)
C62 C61 Ir3 69.8(2)
C66 C61 H61 120.3
C62 C61 H61 120.3
Ir3 C61 H61 129.4
C63 C62 C61 121.6(4)
C63 C62 Ir3 73.6(2)
C61 C62 Ir3 74.4(2)
C63 C62 H62 119.2
C61 C62 H62 119.2
Ir3 C62 H62 124.4
C64 C63 C62 118.7(4)
C64 C63 Ir3 72.7(3)
C62 C63 Ir3 70.5(2)
C64 C63 H63 120.6
C62 C63 H63 120.6
Ir3 C63 H63 128.2
C63 C64 C65 120.0(4)
C63 C64 Ir3 72.2(2)
C65 C64 Ir3 70.8(2)
C63 C64 H64 120.0
C65 C64 H64 120.0
Ir3 C64 H64 129.4
C66 C65 C64 121.0(4)
C66 C65 Ir3 74.3(2)
C64 C65 Ir3 73.4(2)
C66 C65 H65 119.5
C64 C65 H65 119.5
Ir3 C65 H65 124.4
C61 C66 C65 119.1(4)
C61 C66 Ir3 72.3(3)
C65 C66 Ir3 70.1(2)
C61 C66 H66 120.4
C65 C66 H66 120.4
Ir3 C66 H66 129.4
C68 C67 C74 122.3(4)
C68 C67 Ir3 72.1(2)
C74 C67 Ir3 120.2(3)
C68 C67 H67 112.2
C74 C67 H67 112.2
Ir3 C67 H67 112.2
C67 C68 C69 123.6(4)
C67 C68 Ir3 69.0(2)
C69 C68 Ir3 118.0(3)
C67 C68 H68 113.1
C69 C68 H68 113.1
Ir3 C68 H68 113.1
C68 C69 C70 112.4(4)
C68 C69 H691 109.1
C70 C69 H691 109.1
C68 C69 H692 109.1
C70 C69 H692 109.1
H691 C69 H692 107.9
C69 C70 C71 115.6(4)
C69 C70 H701 108.4
C71 C70 H701 108.4
C69 C70 H702 108.4
C71 C70 H702 108.4
H701 C70 H702 107.4
C72 C71 C70 116.3(4)
C72 C71 H711 108.2
C70 C71 H711 108.2
C72 C71 H712 108.2
C70 C71 H712 108.2
H711 C71 H712 107.4
C71 C72 C73 116.2(5)
C71 C72 H721 108.2
C73 C72 H721 108.2
C71 C72 H722 108.2
C73 C72 H722 108.2
H721 C72 H722 107.4
C72 C73 C74 115.1(5)
C72 C73 H731 108.5
C74 C73 H731 108.5
C72 C73 H732 108.5
C74 C73 H732 108.5
H731 C73 H732 107.5
C67 C74 C73 111.0(4)
C67 C74 H741 109.4
C73 C74 H741 109.4
C67 C74 H742 109.4
C73 C74 H742 109.4
H741 C74 H742 108.0
C76 C75 C82 122.2(4)
C76 C75 Ir3 72.0(2)
C82 C75 Ir3 118.1(3)
C76 C75 H75 112.9
C82 C75 H75 112.9
Ir3 C75 H75 112.9
C75 C76 C77 123.9(4)
C75 C76 Ir3 69.5(2)
C77 C76 Ir3 118.6(3)
C75 C76 H76 112.7
C77 C76 H76 112.7
Ir3 C76 H76 112.7
C76 C77 C78 111.9(4)
C76 C77 H771 109.2
C78 C77 H771 109.2
C76 C77 H772 109.2
C78 C77 H772 109.2
H771 C77 H772 107.9
C79 C78 C77 116.3(5)
C79 C78 H781 108.2
C77 C78 H781 108.2
C79 C78 H782 108.2
C77 C78 H782 108.2
H781 C78 H782 107.4
C80 C79 C78 114.9(5)
C80 C79 H791 108.5
C78 C79 H791 108.5
C80 C79 H792 108.5
C78 C79 H792 108.5
H791 C79 H792 107.5
C79 C80 C81 115.6(5)
C79 C80 H801 108.4
C81 C80 H801 108.4
C79 C80 H802 108.4
C81 C80 H802 108.4
H801 C80 H802 107.4
C82 C81 C80 113.7(4)
C82 C81 H811 108.8
C80 C81 H811 108.8
C82 C81 H812 108.8
C80 C81 H812 108.8
H811 C81 H812 107.7
C75 C82 C81 111.1(4)
C75 C82 H821 109.4
C81 C82 H821 109.4
C75 C82 H822 109.4
C81 C82 H822 109.4
H821 C82 H822 108.0
F1A P1 F5 90.05(4)
F5 P1 F1B 90.05(4)
F5 P1 F3B 90.04(4)
F1B P1 F3B 90.02(4)
F1A P1 F3A 90.03(4)
F5 P1 F3A 90.03(4)
F1A P1 F6A 90.02(4)
F5 P1 F6A 89.98(4)
F3A P1 F6A 179.95(7)
F5 P1 F6B 90.00(4)
F1B P1 F6B 90.00(4)
F3B P1 F6B 179.96(7)
F5 P1 F4B 89.99(4)
F1B P1 F4B 179.95(6)
F3B P1 F4B 89.99(4)
F6B P1 F4B 89.99(4)
F1A P1 F2 90.01(4)
F5 P1 F2 179.94(5)
F1B P1 F2 90.00(4)
F3B P1 F2 89.99(4)
F3A P1 F2 89.98(4)
F6A P1 F2 90.00(4)
F6B P1 F2 89.97(4)
F4B P1 F2 89.95(4)
F1A P1 F4A 179.96(6)
F5 P1 F4A 90.00(4)
F3A P1 F4A 89.97(4)
F6A P1 F4A 89.98(4)
F2 P1 F4A 89.94(4)
F12A P2 F10A 90.09(4)
F12B P2 F10B 90.01(4)
F12A P2 F8 90.05(4)
F10A P2 F8 90.00(4)
F12B P2 F8 90.02(4)
F10B P2 F8 90.01(4)
F12B P2 F7B 90.00(4)
F10B P2 F7B 179.99(6)
F8 P2 F7B 89.99(4)
F12A P2 F7A 90.07(4)
F10A P2 F7A 179.84(6)
F8 P2 F7A 90.02(4)
F12B P2 F9B 179.99(7)
F10B P2 F9B 90.00(4)
F8 P2 F9B 89.99(4)
F7B P2 F9B 89.99(4)
F12A P2 F11 90.00(4)
F10A P2 F11 90.00(4)
F12B P2 F11 90.02(4)
F10B P2 F11 90.02(4)
F8 P2 F11 179.95(5)
F7B P2 F11 89.98(4)
F7A P2 F11 89.98(4)
F9B P2 F11 89.98(4)
F12A P2 F9A 179.97(6)
F10A P2 F9A 89.94(4)
F8 P2 F9A 89.96(4)
F7A P2 F9A 89.90(4)
F11 P2 F9A 90.00(4)
F14 P3 F15 90.7(2)
F14 P3 F18 89.9(2)
F15 P3 F18 179.0(2)
F14 P3 F13 91.2(2)
F15 P3 F13 90.14(19)
F18 P3 F13 90.70(18)
F14 P3 F17 178.9(2)
F15 P3 F17 89.8(2)
F18 P3 F17 89.5(2)
F13 P3 F17 89.7(2)
F14 P3 F16 89.9(2)
F15 P3 F16 89.77(19)
F18 P3 F16 89.38(18)
F13 P3 F16 178.9(2)
F17 P3 F16 89.2(2)

loop_
_geom_bond_atom_site_label_1
_geom_bond_atom_site_label_2
_geom_bond_distance
Ir1 C7 2.125(4)
Ir1 C15 2.137(4)
Ir1 C8 2.171(4)
Ir1 C16 2.172(4)
Ir1 C2 2.254(5)
Ir1 C5 2.282(5)
Ir1 C1 2.304(5)
Ir1 C4 2.307(5)
Ir1 C3 2.319(5)
Ir1 C6 2.321(5)
C1 C6 1.399(7)
C1 C2 1.412(8)
C1 H1 0.9500
C2 C3 1.409(8)
C2 H2 0.9500
C3 C4 1.387(7)
C3 H3 0.9500
C4 C5 1.425(7)
C4 H4 0.9500
C5 C6 1.392(8)
C5 H5 0.9500
C6 H6 0.9500
C7 C8 1.409(6)
C7 C14 1.512(6)
C7 H7 1.0000
C8 C9 1.519(6)
C8 H8 1.0000
C9 C10 1.536(7)
C9 H91 0.9900
C9 H92 0.9900
C10 C11 1.554(8)
C10 H101 0.9900
C10 H102 0.9900
C11 C12 1.521(8)
C11 H111 0.9900
C11 H112 0.9900
C12 C13 1.509(7)
C12 H121 0.9900
C12 H122 0.9900
C13 C14 1.535(7)
C13 H131 0.9900
C13 H132 0.9900
C14 H141 0.9900
C14 H142 0.9900
C15 C16 1.417(6)
C15 C22 1.507(6)
C15 H15 1.0000
C16 C17 1.522(6)
C16 H16 1.0000
C17 C18 1.530(6)
C17 H171 0.9900
C17 H172 0.9900
C18 C19 1.528(6)
C18 H181 0.9900
C18 H182 0.9900
C19 C20 1.533(7)
C19 H191 0.9900
C19 H192 0.9900
C20 C21 1.535(8)
C20 H201 0.9900
C20 H202 0.9900
C21 C22 1.539(7)
C21 H211 0.9900
C21 H212 0.9900
C22 H221 0.9900
C22 H222 0.9900
Ir2 C37 2.134(4)
Ir2 C45 2.139(4)
Ir2 C46 2.153(4)
Ir2 C38 2.168(4)
Ir2 C35 2.259(4)
Ir2 C32 2.279(4)
Ir2 C31 2.306(5)
Ir2 C34 2.316(5)
Ir2 C36 2.319(4)
Ir2 C33 2.352(5)
C31 C36 1.394(6)
C31 C32 1.433(6)
C31 H31 0.9500
C32 C33 1.402(7)
C32 H32 0.9500
C33 C34 1.396(7)
C33 H33 0.9500
C34 C35 1.418(7)
C34 H34 0.9500
C35 C36 1.418(7)
C35 H35 0.9500
C36 H36 0.9500
C37 C38 1.409(6)
C37 C44 1.515(6)
C37 H37 1.0000
C38 C39 1.514(6)
C38 H38 1.0000
C39 C40 1.534(7)
C39 H391 0.9900
C39 H392 0.9900
C40 C41 1.527(8)
C40 H401 0.9900
C40 H402 0.9900
C41 C42 1.525(9)
C41 H411 0.9900
C41 H412 0.9900
C42 C43 1.530(8)
C42 H421 0.9900
C42 H422 0.9900
C43 C44 1.535(7)
C43 H431 0.9900
C43 H432 0.9900
C44 H441 0.9900
C44 H442 0.9900
C45 C46 1.440(6)
C45 C52 1.503(6)
C45 H45 1.0000
C46 C47 1.509(6)
C46 H46 1.0000
C47 C48 1.530(7)
C47 H471 0.9900
C47 H472 0.9900
C48 C49 1.534(7)
C48 H481 0.9900
C48 H482 0.9900
C49 C50 1.535(7)
C49 H491 0.9900
C49 H492 0.9900
C50 C51 1.529(6)
C50 H501 0.9900
C50 H502 0.9900
C51 C52 1.546(6)
C51 H511 0.9900
C51 H512 0.9900
C52 H521 0.9900
C52 H522 0.9900
Ir3 C67 2.128(4)
Ir3 C75 2.140(4)
Ir3 C68 2.167(4)
Ir3 C76 2.172(4)
Ir3 C62 2.270(4)
Ir3 C65 2.282(4)
Ir3 C63 2.309(4)
Ir3 C64 2.315(4)
Ir3 C61 2.330(4)
Ir3 C66 2.336(4)
C61 C66 1.397(6)
C61 C62 1.415(7)
C61 H61 0.9500
C62 C63 1.411(6)
C62 H62 0.9500
C63 C64 1.392(6)
C63 H63 0.9500
C64 C65 1.416(6)
C64 H64 0.9500
C65 C66 1.411(6)
C65 H65 0.9500
C66 H66 0.9500
C67 C68 1.431(6)
C67 C74 1.506(6)
C67 H67 1.0000
C68 C69 1.511(6)
C68 H68 1.0000
C69 C70 1.523(6)
C69 H691 0.9900
C69 H692 0.9900
C70 C71 1.540(8)
C70 H701 0.9900
C70 H702 0.9900
C71 C72 1.529(9)
C71 H711 0.9900
C71 H712 0.9900
C72 C73 1.530(9)
C72 H721 0.9900
C72 H722 0.9900
C73 C74 1.534(7)
C73 H731 0.9900
C73 H732 0.9900
C74 H741 0.9900
C74 H742 0.9900
C75 C76 1.423(6)
C75 C82 1.505(6)
C75 H75 1.0000
C76 C77 1.518(6)
C76 H76 1.0000
C77 C78 1.528(7)
C77 H771 0.9900
C77 H772 0.9900
C78 C79 1.493(8)
C78 H781 0.9900
C78 H782 0.9900
C79 C80 1.472(9)
C79 H791 0.9900
C79 H792 0.9900
C80 C81 1.613(9)
C80 H801 0.9900
C80 H802 0.9900
C81 C82 1.542(7)
C81 H811 0.9900
C81 H812 0.9900
C82 H821 0.9900
C82 H822 0.9900
P1 F1A 1.5900(12)
P1 F5 1.5901(12)
P1 F1B 1.5902(12)
P1 F3B 1.5903(12)
P1 F3A 1.5905(12)
P1 F6A 1.5906(12)
P1 F6B 1.5907(12)
P1 F4B 1.5909(12)
P1 F2 1.5910(12)
P1 F4A 1.5911(12)
P2 F12A 1.5893(12)
P2 F10A 1.5902(12)
P2 F12B 1.5903(12)
P2 F10B 1.5904(12)
P2 F8 1.5906(12)
P2 F7B 1.5907(12)
P2 F7A 1.5907(12)
P2 F9B 1.5907(12)
P2 F11 1.5908(12)
P2 F9A 1.5917(12)
P3 F14 1.584(4)
P3 F15 1.590(3)
P3 F18 1.592(3)
P3 F13 1.597(3)
P3 F17 1.600(4)
P3 F16 1.610(3)

loop_
_geom_torsion_atom_site_label_1
_geom_torsion_atom_site_label_2
_geom_torsion_atom_site_label_3
_geom_torsion_atom_site_label_4
_geom_torsion
C7 Ir1 C1 C6 167.3(3)
C15 Ir1 C1 C6 51.8(4)
C8 Ir1 C1 C6 137.8(3)
C16 Ir1 C1 C6 -1.1(6)
C2 Ir1 C1 C6 -131.8(5)
C5 Ir1 C1 C6 -29.3(3)
C4 Ir1 C1 C6 -66.1(4)
C3 Ir1 C1 C6 -101.8(4)
C7 Ir1 C1 C2 -60.9(4)
C15 Ir1 C1 C2 -176.5(3)
C8 Ir1 C1 C2 -90.5(3)
C16 Ir1 C1 C2 130.6(4)
C5 Ir1 C1 C2 102.4(4)
C4 Ir1 C1 C2 65.6(3)
C3 Ir1 C1 C2 30.0(3)
C6 Ir1 C1 C2 131.8(5)
C6 C1 C2 C3 -4.7(8)
Ir1 C1 C2 C3 -60.1(4)
C6 C1 C2 Ir1 55.4(4)
C7 Ir1 C2 C3 -100.0(3)
C15 Ir1 C2 C3 141.2(7)
C8 Ir1 C2 C3 -138.1(3)
C16 Ir1 C2 C3 -2.2(6)
C5 Ir1 C2 C3 65.5(3)
C1 Ir1 C2 C3 129.8(5)
C4 Ir1 C2 C3 28.9(3)
C6 Ir1 C2 C3 101.2(4)
C7 Ir1 C2 C1 130.2(3)
C15 Ir1 C2 C1 11.4(10)
C8 Ir1 C2 C1 92.1(3)
C16 Ir1 C2 C1 -131.9(4)
C5 Ir1 C2 C1 -64.2(3)
C4 Ir1 C2 C1 -100.9(4)
C3 Ir1 C2 C1 -129.8(5)
C6 Ir1 C2 C1 -28.5(3)
C1 C2 C3 C4 4.9(7)
Ir1 C2 C3 C4 -54.9(4)
C1 C2 C3 Ir1 59.8(4)
C7 Ir1 C3 C4 -141.7(3)
C15 Ir1 C3 C4 -29.6(6)
C8 Ir1 C3 C4 -179.4(3)
C16 Ir1 C3 C4 -50.2(4)
C2 Ir1 C3 C4 130.9(5)
C5 Ir1 C3 C4 29.5(3)
C1 Ir1 C3 C4 100.7(4)
C6 Ir1 C3 C4 65.0(3)
C7 Ir1 C3 C2 87.4(3)
C15 Ir1 C3 C2 -160.5(4)
C8 Ir1 C3 C2 49.8(4)
C16 Ir1 C3 C2 178.9(3)
C5 Ir1 C3 C2 -101.4(4)
C1 Ir1 C3 C2 -30.2(3)
C4 Ir1 C3 C2 -130.9(5)
C6 Ir1 C3 C2 -65.8(3)
C2 C3 C4 C5 -1.4(7)
Ir1 C3 C4 C5 -55.1(4)
C2 C3 C4 Ir1 53.7(4)
C7 Ir1 C4 C3 50.7(4)
C15 Ir1 C4 C3 165.2(3)
C8 Ir1 C4 C3 1.2(6)
C16 Ir1 C4 C3 137.0(3)
C2 Ir1 C4 C3 -29.7(3)
C5 Ir1 C4 C3 -131.5(5)
C1 Ir1 C4 C3 -66.5(4)
C6 Ir1 C4 C3 -102.4(4)
C7 Ir1 C4 C5 -177.8(3)
C15 Ir1 C4 C5 -63.4(4)
C8 Ir1 C4 C5 132.7(4)
C16 Ir1 C4 C5 -91.5(3)
C2 Ir1 C4 C5 101.8(4)
C1 Ir1 C4 C5 65.0(3)
C3 Ir1 C4 C5 131.5(5)
C6 Ir1 C4 C5 29.1(3)
C3 C4 C5 C6 -2.3(7)
Ir1 C4 C5 C6 -58.4(4)
C3 C4 C5 Ir1 56.0(4)
C7 Ir1 C5 C6 137.3(6)
C15 Ir1 C5 C6 -100.7(3)
C8 Ir1 C5 C6 -1.6(6)
C16 Ir1 C5 C6 -138.7(3)
C2 Ir1 C5 C6 65.8(3)
C1 Ir1 C5 C6 29.3(3)
C4 Ir1 C5 C6 130.6(5)
C3 Ir1 C5 C6 102.2(4)
C7 Ir1 C5 C4 6.6(8)
C15 Ir1 C5 C4 128.7(3)
C8 Ir1 C5 C4 -132.3(4)
C16 Ir1 C5 C4 90.7(3)
C2 Ir1 C5 C4 -64.9(3)
C1 Ir1 C5 C4 -101.3(3)
C3 Ir1 C5 C4 -28.5(3)
C6 Ir1 C5 C4 -130.6(5)
C4 C5 C6 C1 2.6(7)
Ir1 C5 C6 C1 -55.3(4)
C4 C5 C6 Ir1 57.9(4)
C2 C1 C6 C5 0.9(7)
Ir1 C1 C6 C5 54.9(4)
C2 C1 C6 Ir1 -54.0(4)
C7 Ir1 C6 C5 -156.3(4)
C15 Ir1 C6 C5 87.6(3)
C8 Ir1 C6 C5 179.2(3)
C16 Ir1 C6 C5 48.8(4)
C2 Ir1 C6 C5 -101.5(4)
C1 Ir1 C6 C5 -130.7(5)
C4 Ir1 C6 C5 -29.9(3)
C3 Ir1 C6 C5 -65.1(3)
C7 Ir1 C6 C1 -25.6(6)
C15 Ir1 C6 C1 -141.7(3)
C8 Ir1 C6 C1 -50.1(4)
C16 Ir1 C6 C1 179.4(3)
C2 Ir1 C6 C1 29.2(4)
C5 Ir1 C6 C1 130.7(5)
C4 Ir1 C6 C1 100.8(4)
C3 Ir1 C6 C1 65.6(4)
C15 Ir1 C7 C8 83.9(3)
C16 Ir1 C7 C8 122.3(3)
C2 Ir1 C7 C8 -84.1(3)
C5 Ir1 C7 C8 -152.6(6)
C1 Ir1 C7 C8 -52.7(3)
C4 Ir1 C7 C8 -147.6(3)
C3 Ir1 C7 C8 -120.5(3)
C6 Ir1 C7 C8 -35.9(5)
C15 Ir1 C7 C14 -158.7(4)
C8 Ir1 C7 C14 117.4(5)
C16 Ir1 C7 C14 -120.3(4)
C2 Ir1 C7 C14 33.3(4)
C5 Ir1 C7 C14 -35.2(9)
C1 Ir1 C7 C14 64.8(4)
C4 Ir1 C7 C14 -30.1(5)
C3 Ir1 C7 C14 -3.0(4)
C6 Ir1 C7 C14 81.5(6)
C14 C7 C8 C9 -0.6(7)
Ir1 C7 C8 C9 112.5(4)
C14 C7 C8 Ir1 -113.1(4)
C15 Ir1 C8 C7 -93.2(3)
C16 Ir1 C8 C7 -60.8(3)
C2 Ir1 C8 C7 100.4(3)
C5 Ir1 C8 C7 164.0(4)
C1 Ir1 C8 C7 136.6(3)
C4 Ir1 C8 C7 73.0(5)
C3 Ir1 C8 C7 73.8(3)
C6 Ir1 C8 C7 162.9(3)
C7 Ir1 C8 C9 -118.3(5)
C15 Ir1 C8 C9 148.6(4)
C16 Ir1 C8 C9 -179.0(3)
C2 Ir1 C8 C9 -17.8(4)
C5 Ir1 C8 C9 45.7(6)
C1 Ir1 C8 C9 18.3(4)
C4 Ir1 C8 C9 -45.2(6)
C3 Ir1 C8 C9 -44.4(4)
C6 Ir1 C8 C9 44.7(4)
C7 C8 C9 C10 84.9(6)
Ir1 C8 C9 C10 168.6(3)
C8 C9 C10 C11 -74.3(6)
C9 C10 C11 C12 67.3(7)
C10 C11 C12 C13 -99.8(6)
C11 C12 C13 C14 59.6(6)
C8 C7 C14 C13 -90.3(5)
Ir1 C7 C14 C13 -176.7(3)
C12 C13 C14 C7 45.6(6)
C7 Ir1 C15 C16 85.4(3)
C8 Ir1 C15 C16 123.6(3)
C2 Ir1 C15 C16 -154.6(7)
C5 Ir1 C15 C16 -81.9(3)
C1 Ir1 C15 C16 -145.7(3)
C4 Ir1 C15 C16 -49.4(3)
C3 Ir1 C15 C16 -30.2(5)
C6 Ir1 C15 C16 -117.8(3)
C7 Ir1 C15 C22 -154.4(4)
C8 Ir1 C15 C22 -116.2(4)
C16 Ir1 C15 C22 120.2(4)
C2 Ir1 C15 C22 -34.4(9)
C5 Ir1 C15 C22 38.3(4)
C1 Ir1 C15 C22 -25.6(4)
C4 Ir1 C15 C22 70.8(4)
C3 Ir1 C15 C22 90.0(5)
C6 Ir1 C15 C22 2.4(4)
C22 C15 C16 C17 0.4(7)
Ir1 C15 C16 C17 112.7(4)
C22 C15 C16 Ir1 -112.4(4)
C7 Ir1 C16 C15 -92.0(3)
C8 Ir1 C16 C15 -59.2(3)
C2 Ir1 C16 C15 166.8(4)
C5 Ir1 C16 C15 103.0(3)
C1 Ir1 C16 C15 78.0(5)
C4 Ir1 C16 C15 139.2(3)
C3 Ir1 C16 C15 165.4(3)
C6 Ir1 C16 C15 77.3(3)
C7 Ir1 C16 C17 152.4(3)
C15 Ir1 C16 C17 -115.6(4)
C8 Ir1 C16 C17 -174.7(3)
C2 Ir1 C16 C17 51.2(6)
C5 Ir1 C16 C17 -12.6(3)
C1 Ir1 C16 C17 -37.6(6)
C4 Ir1 C16 C17 23.7(3)
C3 Ir1 C16 C17 49.8(4)
C6 Ir1 C16 C17 -38.3(4)
C15 C16 C17 C18 93.0(5)
Ir1 C16 C17 C18 175.8(3)
C16 C17 C18 C19 -48.9(5)
C17 C18 C19 C20 -56.7(5)
C18 C19 C20 C21 102.1(5)
C19 C20 C21 C22 -70.1(6)
C16 C15 C22 C21 -82.6(5)
Ir1 C15 C22 C21 -169.6(3)
C20 C21 C22 C15 73.8(5)
C37 Ir2 C31 C36 166.1(3)
C45 Ir2 C31 C36 52.7(4)
C46 Ir2 C31 C36 4.1(5)
C38 Ir2 C31 C36 138.0(3)
C35 Ir2 C31 C36 -29.7(3)
C32 Ir2 C31 C36 -131.6(4)
C34 Ir2 C31 C36 -66.6(3)
C33 Ir2 C31 C36 -101.9(3)
C37 Ir2 C31 C32 -62.3(3)
C45 Ir2 C31 C32 -175.8(3)
C46 Ir2 C31 C32 135.7(4)
C38 Ir2 C31 C32 -90.4(3)
C35 Ir2 C31 C32 101.8(3)
C34 Ir2 C31 C32 65.0(3)
C36 Ir2 C31 C32 131.6(4)
C33 Ir2 C31 C32 29.7(3)
C36 C31 C32 C33 -4.5(7)
Ir2 C31 C32 C33 -60.3(4)
C36 C31 C32 Ir2 55.8(4)
C37 Ir2 C32 C33 -100.8(3)
C45 Ir2 C32 C33 141.3(5)
C46 Ir2 C32 C33 -1.9(6)
C38 Ir2 C32 C33 -138.6(3)
C35 Ir2 C32 C33 64.5(3)
C31 Ir2 C32 C33 129.5(4)
C34 Ir2 C32 C33 28.2(3)
C36 Ir2 C32 C33 101.1(3)
C37 Ir2 C32 C31 129.7(3)
C45 Ir2 C32 C31 11.8(7)
C46 Ir2 C32 C31 -131.4(4)
C38 Ir2 C32 C31 91.9(3)
C35 Ir2 C32 C31 -65.0(3)
C34 Ir2 C32 C31 -101.3(3)
C36 Ir2 C32 C31 -28.5(3)
C33 Ir2 C32 C31 -129.5(4)
C31 C32 C33 C34 5.9(7)
Ir2 C32 C33 C34 -53.2(4)
C31 C32 C33 Ir2 59.1(4)
C37 Ir2 C33 C34 -140.4(3)
C45 Ir2 C33 C34 -21.6(6)
C46 Ir2 C33 C34 -48.6(4)
C38 Ir2 C33 C34 -179.1(3)
C35 Ir2 C33 C34 29.4(3)
C32 Ir2 C33 C34 132.3(5)
C31 Ir2 C33 C34 101.6(3)
C36 Ir2 C33 C34 66.1(3)
C37 Ir2 C33 C32 87.3(3)
C45 Ir2 C33 C32 -153.9(4)
C46 Ir2 C33 C32 179.1(3)
C38 Ir2 C33 C32 48.7(3)
C35 Ir2 C33 C32 -102.8(3)
C31 Ir2 C33 C32 -30.7(3)
C34 Ir2 C33 C32 -132.3(5)
C36 Ir2 C33 C32 -66.2(3)
C32 C33 C34 C35 -1.9(7)
Ir2 C33 C34 C35 -54.3(4)
C32 C33 C34 Ir2 52.4(4)
C37 Ir2 C34 C33 52.9(4)
C45 Ir2 C34 C33 169.7(3)
C46 Ir2 C34 C33 139.4(3)
C38 Ir2 C34 C33 1.8(6)
C35 Ir2 C34 C33 -131.5(5)
C32 Ir2 C34 C33 -28.5(3)
C31 Ir2 C34 C33 -65.6(3)
C36 Ir2 C34 C33 -101.4(3)
C37 Ir2 C34 C35 -175.6(3)
C45 Ir2 C34 C35 -58.7(3)
C46 Ir2 C34 C35 -89.1(3)
C38 Ir2 C34 C35 133.4(4)
C32 Ir2 C34 C35 103.0(3)
C31 Ir2 C34 C35 66.0(3)
C36 Ir2 C34 C35 30.2(3)
C33 Ir2 C34 C35 131.5(5)
C33 C34 C35 C36 -3.6(7)
Ir2 C34 C35 C36 -60.0(4)
C33 C34 C35 Ir2 56.4(4)
C37 Ir2 C35 C36 143.1(6)
C45 Ir2 C35 C36 -97.6(3)
C46 Ir2 C35 C36 -136.6(3)
C38 Ir2 C35 C36 -0.6(5)
C32 Ir2 C35 C36 65.8(3)
C31 Ir2 C35 C36 29.0(3)
C34 Ir2 C35 C36 129.6(4)
C33 Ir2 C35 C36 101.2(3)
C37 Ir2 C35 C34 13.5(8)
C45 Ir2 C35 C34 132.8(3)
C46 Ir2 C35 C34 93.8(3)
C38 Ir2 C35 C34 -130.2(4)
C32 Ir2 C35 C34 -63.8(3)
C31 Ir2 C35 C34 -100.6(3)
C36 Ir2 C35 C34 -129.6(4)
C33 Ir2 C35 C34 -28.4(3)
C32 C31 C36 C35 -1.0(6)
Ir2 C31 C36 C35 53.8(4)
C32 C31 C36 Ir2 -54.8(4)
C34 C35 C36 C31 5.0(6)
Ir2 C35 C36 C31 -54.9(4)
C34 C35 C36 Ir2 59.9(4)
C37 Ir2 C36 C31 -28.4(5)
C45 Ir2 C36 C31 -139.5(3)
C46 Ir2 C36 C31 -177.9(3)
C38 Ir2 C36 C31 -49.5(3)
C35 Ir2 C36 C31 130.8(4)
C32 Ir2 C36 C31 29.5(3)
C34 Ir2 C36 C31 100.6(3)
C33 Ir2 C36 C31 65.3(3)
C37 Ir2 C36 C35 -159.2(4)
C45 Ir2 C36 C35 89.7(3)
C46 Ir2 C36 C35 51.2(3)
C38 Ir2 C36 C35 179.7(3)
C32 Ir2 C36 C35 -101.3(3)
C31 Ir2 C36 C35 -130.8(4)
C34 Ir2 C36 C35 -30.2(3)
C33 Ir2 C36 C35 -65.5(3)
C45 Ir2 C37 C38 83.5(3)
C46 Ir2 C37 C38 122.7(3)
C35 Ir2 C37 C38 -155.8(6)
C32 Ir2 C37 C38 -81.7(3)
C31 Ir2 C37 C38 -49.3(3)
C34 Ir2 C37 C38 -145.6(3)
C36 Ir2 C37 C38 -30.6(5)
C33 Ir2 C37 C38 -117.5(3)
C45 Ir2 C37 C44 -156.9(3)
C46 Ir2 C37 C44 -117.7(3)
C38 Ir2 C37 C44 119.6(4)
C35 Ir2 C37 C44 -36.2(8)
C32 Ir2 C37 C44 37.9(4)
C31 Ir2 C37 C44 70.3(4)
C34 Ir2 C37 C44 -26.0(4)
C36 Ir2 C37 C44 88.9(5)
C33 Ir2 C37 C44 2.1(4)
C44 C37 C38 C39 4.4(7)
Ir2 C37 C38 C39 114.1(4)
C44 C37 C38 Ir2 -109.7(4)
C45 Ir2 C38 C37 -93.6(3)
C46 Ir2 C38 C37 -59.9(3)
C35 Ir2 C38 C37 165.9(3)
C32 Ir2 C38 C37 103.0(3)
C31 Ir2 C38 C37 139.5(3)
C34 Ir2 C38 C37 76.2(5)
C36 Ir2 C38 C37 165.5(2)
C33 Ir2 C38 C37 77.4(3)
C37 Ir2 C38 C39 -116.4(5)
C45 Ir2 C38 C39 150.0(4)
C46 Ir2 C38 C39 -176.2(3)
C35 Ir2 C38 C39 49.5(6)
C32 Ir2 C38 C39 -13.3(4)
C31 Ir2 C38 C39 23.1(4)
C34 Ir2 C38 C39 -40.2(6)
C36 Ir2 C38 C39 49.1(4)
C33 Ir2 C38 C39 -39.0(4)
C37 C38 C39 C40 90.8(5)
Ir2 C38 C39 C40 174.9(3)
C38 C39 C40 C41 -51.8(6)
C39 C40 C41 C42 -54.2(6)
C40 C41 C42 C43 102.5(6)
C41 C42 C43 C44 -69.8(7)
C38 C37 C44 C43 -85.5(5)
Ir2 C37 C44 C43 -170.7(3)
C42 C43 C44 C37 73.3(6)
C37 Ir2 C45 C46 83.6(3)
C38 Ir2 C45 C46 121.8(3)
C35 Ir2 C45 C46 -83.5(3)
C32 Ir2 C45 C46 -156.8(5)
C31 Ir2 C45 C46 -148.1(3)
C34 Ir2 C45 C46 -52.8(3)
C36 Ir2 C45 C46 -120.2(3)
C33 Ir2 C45 C46 -38.4(5)
C37 Ir2 C45 C52 -156.4(3)
C46 Ir2 C45 C52 120.0(4)
C38 Ir2 C45 C52 -118.2(3)
C35 Ir2 C45 C52 36.5(4)
C32 Ir2 C45 C52 -36.8(8)
C31 Ir2 C45 C52 -28.1(4)
C34 Ir2 C45 C52 67.2(4)
C36 Ir2 C45 C52 -0.2(4)
C33 Ir2 C45 C52 81.6(5)
C52 C45 C46 C47 5.1(6)
Ir2 C45 C46 C47 115.4(4)
C52 C45 C46 Ir2 -110.2(4)
C37 Ir2 C46 C45 -93.4(3)
C38 Ir2 C46 C45 -60.9(3)
C35 Ir2 C46 C45 101.2(3)
C32 Ir2 C46 C45 164.1(4)
C31 Ir2 C46 C45 71.2(5)
C34 Ir2 C46 C45 137.4(3)
C36 Ir2 C46 C45 73.9(3)
C33 Ir2 C46 C45 162.9(2)
C37 Ir2 C46 C47 151.7(4)
C45 Ir2 C46 C47 -114.9(4)
C38 Ir2 C46 C47 -175.7(3)
C35 Ir2 C46 C47 -13.6(4)
C32 Ir2 C46 C47 49.3(6)
C31 Ir2 C46 C47 -43.7(6)
C34 Ir2 C46 C47 22.5(4)
C36 Ir2 C46 C47 -41.0(4)
C33 Ir2 C46 C47 48.0(4)
C45 C46 C47 C48 90.2(5)
Ir2 C46 C47 C48 174.3(3)
C46 C47 C48 C49 -51.2(6)
C47 C48 C49 C50 -55.4(6)
C48 C49 C50 C51 103.8(5)
C49 C50 C51 C52 -71.0(6)
C46 C45 C52 C51 -86.1(5)
Ir2 C45 C52 C51 -170.7(3)
C50 C51 C52 C45 73.5(5)
C67 Ir3 C61 C66 166.0(3)
C75 Ir3 C61 C66 50.3(3)
C68 Ir3 C61 C66 134.5(3)
C76 Ir3 C61 C66 -5.0(5)
C62 Ir3 C61 C66 -131.3(4)
C65 Ir3 C61 C66 -29.3(3)
C63 Ir3 C61 C66 -101.7(3)
C64 Ir3 C61 C66 -65.9(3)
C67 Ir3 C61 C62 -62.7(3)
C75 Ir3 C61 C62 -178.3(3)
C68 Ir3 C61 C62 -94.1(3)
C76 Ir3 C61 C62 126.4(4)
C65 Ir3 C61 C62 102.0(3)
C63 Ir3 C61 C62 29.7(3)
C64 Ir3 C61 C62 65.5(3)
C66 Ir3 C61 C62 131.3(4)
C66 C61 C62 C63 -3.6(6)
Ir3 C61 C62 C63 -58.9(4)
C66 C61 C62 Ir3 55.3(4)
C67 Ir3 C62 C63 -101.6(3)
C75 Ir3 C62 C63 136.4(7)
C68 Ir3 C62 C63 -140.7(3)
C76 Ir3 C62 C63 -5.9(5)
C65 Ir3 C62 C63 65.8(3)
C64 Ir3 C62 C63 29.4(3)
C61 Ir3 C62 C63 130.5(4)
C66 Ir3 C62 C63 101.9(3)
C67 Ir3 C62 C61 127.9(3)
C75 Ir3 C62 C61 5.9(9)
C68 Ir3 C62 C61 88.8(3)
C76 Ir3 C62 C61 -136.4(3)
C65 Ir3 C62 C61 -64.7(3)
C63 Ir3 C62 C61 -130.5(4)
C64 Ir3 C62 C61 -101.1(3)
C66 Ir3 C62 C61 -28.6(3)
C61 C62 C63 C64 2.9(6)
Ir3 C62 C63 C64 -56.5(4)
C61 C62 C63 Ir3 59.3(4)
C67 Ir3 C63 C64 -144.2(3)
C75 Ir3 C63 C64 -31.8(5)
C68 Ir3 C63 C64 178.0(3)
C76 Ir3 C63 C64 -53.0(3)
C62 Ir3 C63 C64 130.1(4)
C65 Ir3 C63 C64 29.0(3)
C61 Ir3 C63 C64 100.4(3)
C66 Ir3 C63 C64 65.1(3)
C67 Ir3 C63 C62 85.8(3)
C75 Ir3 C63 C62 -161.8(3)
C68 Ir3 C63 C62 48.0(3)
C76 Ir3 C63 C62 176.9(3)
C65 Ir3 C63 C62 -101.0(3)
C64 Ir3 C63 C62 -130.1(4)
C61 Ir3 C63 C62 -29.6(3)
C66 Ir3 C63 C62 -64.9(3)
C62 C63 C64 C65 1.1(6)
Ir3 C63 C64 C65 -54.3(4)
C62 C63 C64 Ir3 55.4(4)
C67 Ir3 C64 C63 48.3(3)
C75 Ir3 C64 C63 163.4(3)
C68 Ir3 C64 C63 -4.3(6)
C76 Ir3 C64 C63 134.1(3)
C62 Ir3 C64 C63 -30.1(3)
C65 Ir3 C64 C63 -131.9(4)
C61 Ir3 C64 C63 -66.6(3)
C66 Ir3 C64 C63 -102.1(3)
C67 Ir3 C64 C65 -179.8(3)
C75 Ir3 C64 C65 -64.7(3)
C68 Ir3 C64 C65 127.6(4)
C76 Ir3 C64 C65 -94.0(3)
C62 Ir3 C64 C65 101.8(3)
C63 Ir3 C64 C65 131.9(4)
C61 Ir3 C64 C65 65.3(3)
C66 Ir3 C64 C65 29.8(3)
C63 C64 C65 C66 -4.5(6)
Ir3 C64 C65 C66 -59.4(4)
C63 C64 C65 Ir3 54.9(4)
C67 Ir3 C65 C66 130.7(7)
C75 Ir3 C65 C66 -103.2(3)
C68 Ir3 C65 C66 -7.9(5)
C76 Ir3 C65 C66 -141.6(3)
C62 Ir3 C65 C66 65.1(3)
C63 Ir3 C65 C66 101.6(3)
C64 Ir3 C65 C66 130.0(4)
C61 Ir3 C65 C66 28.8(3)
C67 Ir3 C65 C64 0.7(8)
C75 Ir3 C65 C64 126.9(3)
C68 Ir3 C65 C64 -137.9(3)
C76 Ir3 C65 C64 88.4(3)
C62 Ir3 C65 C64 -64.9(3)
C63 Ir3 C65 C64 -28.4(3)
C61 Ir3 C65 C64 -101.2(3)
C66 Ir3 C65 C64 -130.0(4)
C62 C61 C66 C65 0.2(6)
Ir3 C61 C66 C65 54.1(4)
C62 C61 C66 Ir3 -53.9(4)
C64 C65 C66 C61 3.8(6)
Ir3 C65 C66 C61 -55.2(4)
C64 C65 C66 Ir3 58.9(4)
C67 Ir3 C66 C61 -26.6(5)
C75 Ir3 C66 C61 -143.4(3)
C68 Ir3 C66 C61 -52.9(3)
C76 Ir3 C66 C61 177.7(3)
C62 Ir3 C66 C61 29.4(3)
C65 Ir3 C66 C61 131.2(4)
C63 Ir3 C66 C61 65.7(3)
C64 Ir3 C66 C61 101.2(3)
C67 Ir3 C66 C65 -157.8(3)
C75 Ir3 C66 C65 85.4(3)
C68 Ir3 C66 C65 175.9(3)
C76 Ir3 C66 C65 46.5(3)
C62 Ir3 C66 C65 -101.8(3)
C63 Ir3 C66 C65 -65.5(3)
C64 Ir3 C66 C65 -30.0(3)
C61 Ir3 C66 C65 -131.2(4)
C75 Ir3 C67 C68 81.9(3)
C76 Ir3 C67 C68 120.4(3)
C62 Ir3 C67 C68 -87.7(3)
C65 Ir3 C67 C68 -150.7(6)
C63 Ir3 C67 C68 -123.9(3)
C64 Ir3 C67 C68 -150.2(2)
C61 Ir3 C67 C68 -55.9(3)
C66 Ir3 C67 C68 -38.9(5)
C75 Ir3 C67 C74 -160.6(4)
C68 Ir3 C67 C74 117.5(5)
C76 Ir3 C67 C74 -122.1(4)
C62 Ir3 C67 C74 29.8(4)
C65 Ir3 C67 C74 -33.2(9)
C63 Ir3 C67 C74 -6.4(4)
C64 Ir3 C67 C74 -32.7(4)
C61 Ir3 C67 C74 61.6(4)
C66 Ir3 C67 C74 78.6(5)
C74 C67 C68 C69 -4.4(6)
Ir3 C67 C68 C69 110.5(4)
C74 C67 C68 Ir3 -114.8(4)
C75 Ir3 C68 C67 -94.9(3)
C76 Ir3 C68 C67 -62.4(3)
C62 Ir3 C68 C67 97.4(3)
C65 Ir3 C68 C67 165.6(3)
C63 Ir3 C68 C67 71.4(3)
C64 Ir3 C68 C67 74.4(5)
C61 Ir3 C68 C67 133.3(3)
C66 Ir3 C68 C67 160.5(2)
C67 Ir3 C68 C69 -117.8(4)
C75 Ir3 C68 C69 147.3(4)
C76 Ir3 C68 C69 179.7(3)
C62 Ir3 C68 C69 -20.5(4)
C65 Ir3 C68 C69 47.7(5)
C63 Ir3 C68 C69 -46.4(4)
C64 Ir3 C68 C69 -43.5(6)
C61 Ir3 C68 C69 15.4(4)
C66 Ir3 C68 C69 42.6(4)
C67 C68 C69 C70 86.3(5)
Ir3 C68 C69 C70 168.7(3)
C68 C69 C70 C71 -75.3(6)
C69 C70 C71 C72 70.5(6)
C70 C71 C72 C73 -102.7(6)
C71 C72 C73 C74 57.0(7)
C68 C67 C74 C73 -89.2(5)
Ir3 C67 C74 C73 -176.1(4)
C72 C73 C74 C67 48.9(6)
C67 Ir3 C75 C76 84.6(3)
C68 Ir3 C75 C76 123.3(3)
C62 Ir3 C75 C76 -152.4(7)
C65 Ir3 C75 C76 -84.4(3)
C63 Ir3 C75 C76 -31.5(5)
C64 Ir3 C75 C76 -51.8(3)
C61 Ir3 C75 C76 -147.8(2)
C66 Ir3 C75 C76 -120.5(3)
C67 Ir3 C75 C82 -157.9(4)
C68 Ir3 C75 C82 -119.2(4)
C76 Ir3 C75 C82 117.5(4)
C62 Ir3 C75 C82 -34.9(9)
C65 Ir3 C75 C82 33.1(4)
C63 Ir3 C75 C82 86.0(5)
C64 Ir3 C75 C82 65.6(4)
C61 Ir3 C75 C82 -30.3(4)
C66 Ir3 C75 C82 -3.0(4)
C82 C75 C76 C77 -1.0(7)
Ir3 C75 C76 C77 111.4(4)
C82 C75 C76 Ir3 -112.4(4)
C67 Ir3 C76 C75 -92.9(3)
C68 Ir3 C76 C75 -58.9(3)
C62 Ir3 C76 C75 167.9(3)
C65 Ir3 C76 C75 100.8(3)
C63 Ir3 C76 C75 164.1(2)
C64 Ir3 C76 C75 136.7(3)
C61 Ir3 C76 C75 79.1(5)
C66 Ir3 C76 C75 75.8(3)
C67 Ir3 C76 C77 148.8(4)
C75 Ir3 C76 C77 -118.3(5)
C68 Ir3 C76 C77 -177.2(4)
C62 Ir3 C76 C77 49.6(6)
C65 Ir3 C76 C77 -17.5(4)
C63 Ir3 C76 C77 45.8(4)
C64 Ir3 C76 C77 18.4(4)
C61 Ir3 C76 C77 -39.2(6)
C66 Ir3 C76 C77 -42.5(4)
C75 C76 C77 C78 84.6(6)
Ir3 C76 C77 C78 168.0(3)
C76 C77 C78 C79 -76.9(6)
C77 C78 C79 C80 73.3(7)
C78 C79 C80 C81 -104.6(6)
C79 C80 C81 C82 59.2(6)
C76 C75 C82 C81 -89.9(5)
Ir3 C75 C82 C81 -175.5(3)
C80 C81 C82 C75 47.5(6)
